data_7250906
loop_
_publ_author_name
'Zhang, Randi'
'Ma, Yanping'
'Solan, Gregory A.'
'Wang, Yizhou'
'Gao, Jiahao'
'Liang, Tongling'
'Sun, Wen-Hua'

_publ_section_title
;
 Modulation of 2-imino-6,7-dihydroquinlin-8(5H)-imine-iron ethylene
 polymerization catalysts through (cyclo)alkyl, benzhydryl and halide
 substitution
;
_journal_issue 42
_journal_name_full 'RSC Advances'
_journal_page_first 35055
_journal_page_last 35067
_journal_paper_doi 10.1039/D5RA06630A
_journal_volume 15
_journal_year 2025
_chemical_formula_moiety 'C61 H60 Cl2 Fe N3, C H2 Cl2'
_chemical_formula_sum 'C63 H64 Cl6 Fe N3'
_chemical_formula_weight 1131.72
_space_group_crystal_system triclinic
_space_group_IT_number 2
_space_group_name_Hall '-P 1'
_space_group_name_H-M_alt 'P -1'
_atom_sites_solution_hydrogens geom
_atom_sites_solution_primary direct
_audit_creation_date 2020-12-26
_audit_creation_method
;
Olex2 1.2
(compiled 2017.08.10 svn.r3458 for OlexSys, GUI svn.r5381)
;
_audit_update_record
;
2025-09-01 deposited with the CCDC.	2025-09-18 downloaded from the CCDC.
;
_cell_angle_alpha 96.212(3)
_cell_angle_beta 90.550(3)
_cell_angle_gamma 100.482(4)
_cell_formula_units_Z 2
_cell_length_a 9.3002(4)
_cell_length_b 13.7002(6)
_cell_length_c 22.4970(7)
_cell_measurement_reflns_used 8332
_cell_measurement_temperature 169.99(14)
_cell_measurement_theta_max 71.7950
_cell_measurement_theta_min 3.2780
_cell_volume 2800.8(2)
_computing_cell_refinement 'CrysAlisPro 1.171.40.67a (Rigaku OD, 2019)'
_computing_data_collection 'CrysAlisPro 1.171.40.67a (Rigaku OD, 2019)'
_computing_data_reduction 'CrysAlisPro 1.171.40.67a (Rigaku OD, 2019)'
_computing_molecular_graphics 'Olex2 (Dolomanov et al., 2009)'
_computing_publication_material 'Olex2 (Dolomanov et al., 2009)'
_computing_structure_refinement 'ShelXL (Sheldrick, 2015)'
_computing_structure_solution 'SIR2004 (Burla et al., 2007)'
_diffrn_ambient_environment N~2~
_diffrn_ambient_temperature 169.99(14)
_diffrn_detector 'Hybrid Pixel Array Detector'
_diffrn_detector_area_resol_mean 10.0000
_diffrn_detector_type HyPix
_diffrn_measured_fraction_theta_full 0.998
_diffrn_measured_fraction_theta_max 0.951
_diffrn_measurement_details
;
List of Runs (angles in degrees, time in seconds):

  # Type    Start    End  Width  t~exp~   \w     \q     \k     \f   Frames
#--------------------------------------------------------------------------
  1  \w    -39.00  25.00   0.50    7.00    --  -47.20  38.00   0.00  128
  2  \w     -8.00  25.00   0.50    7.00    --  -47.20  57.00  30.00   66
  3  \w     -7.00  26.00   0.50    7.00    --  -47.20  38.00  90.00   66
  4  \w    -22.00  16.00   0.50    7.00    --  -47.20  19.00 -30.00   76
  5  \w    -21.00  27.00   0.50    7.00    --  -47.20  19.00 -90.00   96
  6  \w     31.00  82.00   0.50    7.00    --   47.20-114.00 -34.00  102
  7  \w     46.00  71.00   0.50    8.00    --  103.25-114.00 -34.00   50
  8  \w     45.00 106.00   0.50    8.00    --  103.25 -94.00   0.00  122
  9  \w     38.00  75.00   0.50    8.00    --  103.25 -61.00-120.00   74
 10  \w     45.00  70.00   0.50    8.00    --  103.25 -61.00-180.00   50
 11  \w     58.00 111.00   0.50    8.00    --  103.25-125.00-150.00  106
 12  \w     85.00 111.00   0.50    8.00    --  103.25-125.00-120.00   52
 13  \w     41.00  89.00   0.50    8.00    --  103.25-125.00 -90.00   96
 14  \w     33.00  81.00   0.50    8.00    --  103.25-125.00-120.00   96
 15  \w     31.00  75.00   0.50    8.00    --  103.25 -61.00 -60.00   88
 16  \w    136.00 168.00   0.50    8.00    --  103.25  15.00-180.00   64
 17  \w    124.00 167.00   0.50    8.00    --  103.25  45.00-150.00   86
 18  \w    119.00 145.00   0.50    8.00    --  103.25  45.00 -60.00   52
 19  \w     88.00 155.00   0.50    8.00    --  103.25 114.00  56.00  134
 20  \w    105.00 164.00   0.50    8.00    --  103.25  45.00  60.00  118
 21  \w     80.00 165.00   0.50    8.00    --  103.25 125.00-120.00  170
 22  \w    100.00 133.00   0.50    8.00    --  103.25  15.00-180.00   66
 23  \w     33.00  85.00   0.50    8.00    --  103.25 -94.00 150.00  104
 24  \w    -61.00 -11.00   0.50    7.00    --  -47.20  57.00  30.00  100
 25  \w    -75.00  -5.00   0.50    7.00    --  -47.20 114.00  56.00  140
 26  \w    -67.00 -36.00   0.50    8.00    --  -99.00  61.00-150.00   62
 27  \w    -65.00 -28.00   0.50    8.00    --  -99.00  61.00-180.00   74
 28  \w   -110.00 -27.00   0.50    8.00    --  -99.00 125.00 -90.00  166
 29  \w   -108.00 -55.00   0.50    8.00    --  -99.00 114.00  56.00  106
 30  \w    -98.00 -26.00   0.50    8.00    --  -99.00  77.00  90.00  144
 31  \w   -112.00 -68.00   0.50    8.00    --  -99.00 125.00  90.00   88
 32  \w   -112.00 -51.00   0.50    8.00    --  -99.00 125.00 -60.00  122
 33  \w   -112.00 -79.00   0.50    8.00    --  -99.00 125.00-120.00   66
 34  \w   -162.00 -86.00   0.50    8.00    --  -99.00 -48.00-111.31  152
 35  \w   -118.00 -77.00   0.50    7.00    --  -47.20-125.00-180.00   82
 36  \w   -145.00-106.00   0.50    8.00    --  -99.00-114.00 -34.00   78
 37  \w   -113.00 -88.00   0.50    7.00    --  -47.20-125.00   0.00   50
 38  \w   -119.00 -74.00   0.50    7.00    --  -47.20-125.00  90.00   90
 39  \w   -168.00 -86.00   0.50    8.00    --  -99.00 -45.00   0.00  164
 40  \w   -168.00 -87.00   0.50    8.00    --  -99.00 -48.00  31.85  162
;
_diffrn_measurement_device 'four-circle diffractometer'
_diffrn_measurement_device_type 'XtaLAB Synergy R, HyPix'
_diffrn_measurement_method '\w scans'
_diffrn_orient_matrix_type 'CrysAlisPro convention (1999,Acta A55,543-557)'
_diffrn_orient_matrix_UB_11 0.0076568000
_diffrn_orient_matrix_UB_12 0.0166065000
_diffrn_orient_matrix_UB_13 -0.0666243000
_diffrn_orient_matrix_UB_21 -0.1466723000
_diffrn_orient_matrix_UB_22 -0.0728140000
_diffrn_orient_matrix_UB_23 -0.0127192000
_diffrn_orient_matrix_UB_31 -0.0826607000
_diffrn_orient_matrix_UB_32 0.0875526000
_diffrn_orient_matrix_UB_33 0.0121878000
_diffrn_radiation_monochromator mirror
_diffrn_radiation_probe x-ray
_diffrn_radiation_type CuK\a
_diffrn_radiation_wavelength 1.54184
_diffrn_reflns_av_R_equivalents 0.0782
_diffrn_reflns_av_unetI/netI 0.0695
_diffrn_reflns_Laue_measured_fraction_full 0.998
_diffrn_reflns_Laue_measured_fraction_max 0.951
_diffrn_reflns_limit_h_max 11
_diffrn_reflns_limit_h_min -11
_diffrn_reflns_limit_k_max 17
_diffrn_reflns_limit_k_min -15
_diffrn_reflns_limit_l_max 28
_diffrn_reflns_limit_l_min -28
_diffrn_reflns_number 36885
_diffrn_reflns_point_group_measured_fraction_full 0.998
_diffrn_reflns_point_group_measured_fraction_max 0.951
_diffrn_reflns_theta_full 67.684
_diffrn_reflns_theta_max 75.746
_diffrn_reflns_theta_min 3.301
_diffrn_source 'Rotating-anode X-ray tube'
_diffrn_source_type 'PhotonJet R (Cu) X-ray Source'
_exptl_absorpt_coefficient_mu 5.117
_exptl_absorpt_correction_T_max 1.00000
_exptl_absorpt_correction_T_min 0.72286
_exptl_absorpt_correction_type multi-scan
_exptl_absorpt_process_details
;
CrysAlisPro 1.171.40.67a (Rigaku Oxford Diffraction, 2019)
Empirical absorption correction using spherical harmonics,
 implemented in SCALE3 ABSPACK scaling algorithm.
;
_exptl_crystal_colour blue
_exptl_crystal_colour_primary blue
_exptl_crystal_density_diffrn 1.342
_exptl_crystal_description plate
_exptl_crystal_F_000 1182
_exptl_crystal_size_max 0.15
_exptl_crystal_size_mid 0.1
_exptl_crystal_size_min 0.05
_refine_diff_density_max 1.421
_refine_diff_density_min -0.911
_refine_diff_density_rms 0.091
_refine_ls_extinction_method none
_refine_ls_goodness_of_fit_ref 1.062
_refine_ls_hydrogen_treatment constr
_refine_ls_matrix_type full
_refine_ls_number_parameters 634
_refine_ls_number_reflns 11095
_refine_ls_number_restraints 0
_refine_ls_restrained_S_all 1.062
_refine_ls_R_factor_all 0.1222
_refine_ls_R_factor_gt 0.0908
_refine_ls_shift/su_max 0.000
_refine_ls_shift/su_mean 0.000
_refine_ls_structure_factor_coef Fsqd
_refine_ls_weighting_details 'w=1/[\s^2^(Fo^2^)+(0.1986P)^2^+0.1772P] where P=(Fo^2^+2Fc^2^)/3'
_refine_ls_weighting_scheme calc
_refine_ls_wR_factor_gt 0.2673
_refine_ls_wR_factor_ref 0.2973
_reflns_Friedel_coverage 0.000
_reflns_number_gt 7228
_reflns_number_total 11095
_reflns_threshold_expression 'I > 2\s(I)'
_cod_data_source_file d5ra06630a2.cif
_cod_data_source_block Fe3
_cod_database_code 7250906
_shelx_shelxl_version_number 2018/3
_chemical_oxdiff_formula 'C H N Fe Cl'
_shelx_space_group_comment
;
The symmetry employed for this shelxl refinement is uniquely defined
by the following loop, which should always be used as a source of
symmetry information in preference to the above space-group names.
They are only intended as comments.
;
_reflns_odcompleteness_completeness 99.85
_reflns_odcompleteness_iscentric 1
_reflns_odcompleteness_theta 66.97
_olex2_refinement_description
;
1. Fixed Uiso
 At 1.2 times of:
  All C(H) groups, All C(H,H) groups
 At 1.5 times of:
  All C(H,H,H) groups
2.a Ternary CH refined with riding coordinates:
 C42(H42), C23(H23), C57(H57), C18(H18)
2.b Secondary CH2 refined with riding coordinates:
 C9(H9A,H9B), C58(H58A,H58B), C61(H61A,H61B), C60(H60A,H60B), C19(H19A,H19B),
 C62(H62A,H62B), C22(H22A,H22B), C59(H59A,H59B), C21(H21A,H21B), C20(H20A,H20B),
  C8(H8A,H8B)
2.c Aromatic/amide H refined with riding coordinates:
 C40(H40), C51(H51), C14(H14), C48(H48), C38(H38), C16(H16), C29(H29),
 C52(H52), C28(H28), C31(H31), C46(H46), C47(H47), C32(H32), C5(H5), C55(H55),
 C25(H25), C33(H33), C4(H4), C35(H35), C44(H44), C53(H53), C27(H27), C45(H45),
 C34(H34), C26(H26), C54(H54), C7(H7)
2.d Idealised Me refined as rotating group:
 C56(H56A,H56B,H56C), C36(H36A,H36B,H36C), C1(H1A,H1B,H1C)
;
_olex2_submission_special_instructions 'No special instructions were received'
_oxdiff_exptl_absorpt_empirical_details
;
Empirical correction (ABSPACK) includes:
- Absorption correction using spherical harmonics
- Frame scaling
;
_oxdiff_exptl_absorpt_empirical_full_max 1.534
_oxdiff_exptl_absorpt_empirical_full_min 0.648

loop_
_space_group_symop_operation_xyz
'x, y, z'
'-x, -y, -z'

loop_
_atom_site_label
_atom_site_type_symbol
_atom_site_fract_x
_atom_site_fract_y
_atom_site_fract_z
_atom_site_U_iso_or_equiv
_atom_site_adp_type
_atom_site_occupancy
_atom_site_site_symmetry_order
_atom_site_calc_flag
_atom_site_refinement_flags_posn
_atom_site_refinement_flags_adp
_atom_site_refinement_flags_occupancy
_atom_site_disorder_assembly
_atom_site_disorder_group
Fe1 Fe 0.41989(7) 0.70049(5) 0.72780(3) 0.0550(2) Uani 1 1 d . . . . .
Cl2 Cl 0.21426(12) 0.66669(9) 0.78008(5) 0.0632(3) Uani 1 1 d . . . . .
Cl1 Cl 0.37309(19) 0.73526(11) 0.63216(6) 0.0842(4) Uani 1 1 d . . . . .
Cl00 Cl 0.1923(5) 1.0097(3) 0.38461(19) 0.1957(15) Uani 1 1 d . . . . .
Cl0A Cl 0.3847(5) 1.1142(4) 0.47797(16) 0.2073(17) Uani 1 1 d . . . . .
N3 N 0.4713(4) 0.5478(3) 0.70818(17) 0.0552(9) Uani 1 1 d . . . . .
N2 N 0.6449(4) 0.7168(3) 0.72016(19) 0.0644(10) Uani 1 1 d . . . . .
N1 N 0.5142(4) 0.8539(3) 0.77162(19) 0.0643(10) Uani 1 1 d . . . . .
C41 C 0.3387(5) 0.4199(3) 0.7649(2) 0.0520(10) Uani 1 1 d . . . . .
C43 C 0.3646(5) 0.4538(3) 0.8792(2) 0.0517(9) Uani 1 1 d . . . . .
C50 C 0.3641(5) 0.4575(3) 0.7091(2) 0.0543(10) Uani 1 1 d . . . . .
C11 C 0.7040(5) 0.6400(5) 0.6963(2) 0.0665(13) Uani 1 1 d . . . . .
C42 C 0.4363(5) 0.4705(4) 0.8192(2) 0.0537(10) Uani 1 1 d . . . . .
H42 H 0.450873 0.542487 0.816454 0.064 Uiso 1 1 calc R . . . .
C13 C 0.3996(5) 0.9142(4) 0.8617(2) 0.0586(11) Uani 1 1 d . . . . .
C15 C 0.2815(6) 1.0591(4) 0.8643(2) 0.0658(12) Uani 1 1 d . . . . .
C49 C 0.5866(5) 0.4427(4) 0.8161(2) 0.0552(10) Uani 1 1 d . . . . .
C24 C 0.6172(5) 0.8563(4) 0.9050(2) 0.0630(12) Uani 1 1 d . . . . .
C40 C 0.2308(5) 0.3376(4) 0.7681(2) 0.0571(11) Uani 1 1 d . . . . .
H40 H 0.213822 0.312191 0.804576 0.069 Uiso 1 1 calc R . . . .
C51 C 0.6045(6) 0.3449(4) 0.8025(2) 0.0616(11) Uani 1 1 d . . . . .
H51 H 0.522786 0.295234 0.792742 0.074 Uiso 1 1 calc R . . . .
C12 C 0.4323(5) 0.9228(4) 0.8016(2) 0.0610(11) Uani 1 1 d . . . . .
C6 C 0.8525(6) 0.6520(5) 0.6850(2) 0.0735(15) Uani 1 1 d . . . . .
C39 C 0.1466(5) 0.2914(4) 0.7179(2) 0.0617(11) Uani 1 1 d . . . . .
C14 C 0.3251(6) 0.9823(4) 0.8921(2) 0.0628(12) Uani 1 1 d . . . . .
H14 H 0.303677 0.976697 0.931973 0.075 Uiso 1 1 calc R . . . .
C48 C 0.4242(6) 0.4065(4) 0.9219(2) 0.0617(11) Uani 1 1 d . . . . .
H48 H 0.508878 0.380928 0.913922 0.074 Uiso 1 1 calc R . . . .
C30 C 0.3663(6) 0.8050(4) 0.9480(2) 0.0622(12) Uani 1 1 d . . . . .
C38 C 0.1734(6) 0.3308(4) 0.6634(2) 0.0646(12) Uani 1 1 d . . . . .
H38 H 0.116040 0.301014 0.629889 0.078 Uiso 1 1 calc R . . . .
C23 C 0.4527(5) 0.8317(4) 0.8925(2) 0.0623(11) Uani 1 1 d . . . . .
H23 H 0.434606 0.771505 0.863702 0.075 Uiso 1 1 calc R . . . .
C16 C 0.3115(6) 1.0630(4) 0.8041(3) 0.0704(14) Uani 1 1 d . . . . .
H16 H 0.280236 1.112349 0.784740 0.084 Uiso 1 1 calc R . . . .
C17 C 0.3848(7) 0.9979(4) 0.7720(3) 0.0709(14) Uani 1 1 d . . . . .
C37 C 0.2835(6) 0.4133(4) 0.6574(2) 0.0613(11) Uani 1 1 d . . . . .
C29 C 0.6874(6) 0.9502(4) 0.9309(3) 0.0687(13) Uani 1 1 d . . . . .
H29 H 0.632938 0.999691 0.941378 0.082 Uiso 1 1 calc R . . . .
C52 C 0.7427(6) 0.3195(5) 0.8033(3) 0.0736(14) Uani 1 1 d . . . . .
H52 H 0.752141 0.253098 0.794614 0.088 Uiso 1 1 calc R . . . .
C10 C 0.6013(5) 0.5443(4) 0.6891(2) 0.0621(12) Uani 1 1 d . . . . .
C28 C 0.8368(6) 0.9703(5) 0.9412(3) 0.0790(15) Uani 1 1 d . . . . .
H28 H 0.882368 1.033247 0.958299 0.095 Uiso 1 1 calc R . . . .
C31 C 0.4302(7) 0.8157(4) 1.0054(3) 0.0706(13) Uani 1 1 d . . . . .
H31 H 0.529443 0.841831 1.011203 0.085 Uiso 1 1 calc R . . . .
C46 C 0.2347(6) 0.4336(4) 0.9895(2) 0.0693(13) Uani 1 1 d . . . . .
H46 H 0.191799 0.427907 1.026466 0.083 Uiso 1 1 calc R . . . .
C3 C 0.7305(6) 0.8077(5) 0.7352(3) 0.0736(15) Uani 1 1 d . . . . .
C47 C 0.3584(6) 0.3969(4) 0.9766(2) 0.0717(14) Uani 1 1 d . . . . .
H47 H 0.399700 0.364720 1.004904 0.086 Uiso 1 1 calc R . . . .
C56 C 0.0249(6) 0.2023(4) 0.7215(3) 0.0757(14) Uani 1 1 d . . . . .
H56A H 0.043064 0.147072 0.694322 0.114 Uiso 1 1 calc GR . . . .
H56B H -0.066915 0.219252 0.710814 0.114 Uiso 1 1 calc GR . . . .
H56C H 0.021575 0.183979 0.761512 0.114 Uiso 1 1 calc GR . . . .
C32 C 0.3482(8) 0.7882(5) 1.0532(3) 0.0793(16) Uani 1 1 d . . . . .
H32 H 0.392619 0.796838 1.091135 0.095 Uiso 1 1 calc R . . . .
C5 C 0.9398(6) 0.7473(6) 0.6986(3) 0.090(2) Uani 1 1 d . . . . .
H5 H 1.038763 0.757315 0.690168 0.108 Uiso 1 1 calc R . . . .
C57 C 0.3082(6) 0.4497(4) 0.5967(2) 0.0691(13) Uani 1 1 d . . . . .
H57 H 0.390709 0.505978 0.600847 0.083 Uiso 1 1 calc R . . . .
C2 C 0.6519(6) 0.8834(4) 0.7630(3) 0.0728(14) Uani 1 1 d . . . . .
C36 C 0.2040(7) 1.1328(4) 0.8979(3) 0.0798(15) Uani 1 1 d . . . . .
H36A H 0.189489 1.116489 0.938152 0.120 Uiso 1 1 calc GR . . . .
H36B H 0.110862 1.130880 0.878628 0.120 Uiso 1 1 calc GR . . . .
H36C H 0.261719 1.198642 0.898716 0.120 Uiso 1 1 calc GR . . . .
C55 C 0.7113(6) 0.5145(4) 0.8292(3) 0.0842(18) Uani 1 1 d . . . . .
H55 H 0.702700 0.581087 0.837750 0.101 Uiso 1 1 calc R . . . .
C25 C 0.6993(7) 0.7854(5) 0.8918(3) 0.0829(17) Uani 1 1 d . . . . .
H25 H 0.653934 0.721620 0.875885 0.099 Uiso 1 1 calc R . . . .
C9 C 0.6561(7) 0.4544(5) 0.6629(2) 0.0791(16) Uani 1 1 d . . . . .
H9A H 0.635695 0.443413 0.620071 0.095 Uiso 1 1 calc R . . . .
H9B H 0.607695 0.395952 0.680504 0.095 Uiso 1 1 calc R . . . .
C33 C 0.2037(8) 0.7488(5) 1.0463(3) 0.0819(16) Uani 1 1 d . . . . .
H33 H 0.150467 0.729033 1.079089 0.098 Uiso 1 1 calc R . . . .
C4 C 0.8801(6) 0.8253(5) 0.7243(3) 0.0831(17) Uani 1 1 d . . . . .
H4 H 0.937401 0.888183 0.734121 0.100 Uiso 1 1 calc R . . . .
C35 C 0.2178(6) 0.7655(5) 0.9417(3) 0.0803(15) Uani 1 1 d . . . . .
H35 H 0.171932 0.757320 0.904145 0.096 Uiso 1 1 calc R . . . .
C18 C 0.4113(8) 1.0052(5) 0.7061(3) 0.0847(17) Uani 1 1 d . . . . .
H18 H 0.468391 0.954484 0.691484 0.102 Uiso 1 1 calc R . . . .
C58 C 0.1794(7) 0.4848(5) 0.5687(3) 0.0814(16) Uani 1 1 d . . . . .
H58A H 0.089252 0.437239 0.571371 0.098 Uiso 1 1 calc R . . . .
H58B H 0.167365 0.549496 0.587959 0.098 Uiso 1 1 calc R . . . .
C61 C 0.3448(8) 0.3716(5) 0.5478(3) 0.0844(17) Uani 1 1 d . . . . .
H61A H 0.447338 0.366635 0.550493 0.101 Uiso 1 1 calc R . . . .
H61B H 0.285790 0.306438 0.551197 0.101 Uiso 1 1 calc R . . . .
C44 C 0.2407(7) 0.4898(5) 0.8927(3) 0.0819(18) Uani 1 1 d . . . . .
H44 H 0.199256 0.522489 0.864706 0.098 Uiso 1 1 calc R . . . .
C53 C 0.8636(7) 0.3905(5) 0.8166(4) 0.0896(19) Uani 1 1 d . . . . .
H53 H 0.955813 0.373309 0.816859 0.108 Uiso 1 1 calc R . . . .
C1 C 0.7376(8) 0.9883(5) 0.7817(4) 0.097(2) Uani 1 1 d . . . . .
H1A H 0.751682 1.024411 0.747305 0.146 Uiso 1 1 calc GR . . . .
H1B H 0.830957 0.984076 0.798731 0.146 Uiso 1 1 calc GR . . . .
H1C H 0.683966 1.022493 0.810808 0.146 Uiso 1 1 calc GR . . . .
C27 C 0.9180(7) 0.8984(6) 0.9264(3) 0.097(2) Uani 1 1 d . . . . .
H27 H 1.018903 0.911797 0.932903 0.116 Uiso 1 1 calc R . . . .
C45 C 0.1751(8) 0.4792(6) 0.9467(3) 0.091(2) Uani 1 1 d . . . . .
H45 H 0.089055 0.503385 0.954252 0.109 Uiso 1 1 calc R . . . .
C34 C 0.1361(8) 0.7380(5) 0.9911(3) 0.0908(18) Uani 1 1 d . . . . .
H34 H 0.036421 0.712476 0.986448 0.109 Uiso 1 1 calc R . . . .
C26 C 0.8475(7) 0.8055(6) 0.9015(4) 0.108(3) Uani 1 1 d . . . . .
H26 H 0.901658 0.755713 0.891094 0.129 Uiso 1 1 calc R . . . .
C60 C 0.3092(9) 0.4097(6) 0.4888(3) 0.096(2) Uani 1 1 d . . . . .
H60A H 0.398612 0.435899 0.469479 0.116 Uiso 1 1 calc R . . . .
H60B H 0.252870 0.355938 0.461892 0.116 Uiso 1 1 calc R . . . .
C54 C 0.8484(7) 0.4889(6) 0.8299(5) 0.114(3) Uani 1 1 d . . . . .
H54 H 0.930767 0.538137 0.839371 0.136 Uiso 1 1 calc R . . . .
C19 C 0.2712(9) 0.9899(5) 0.6675(3) 0.096(2) Uani 1 1 d . . . . .
H19A H 0.236764 0.919341 0.655418 0.115 Uiso 1 1 calc R . . . .
H19B H 0.195321 1.016148 0.689879 0.115 Uiso 1 1 calc R . . . .
C62 C 0.3072(11) 1.1206(6) 0.4154(4) 0.116(3) Uani 1 1 d . . . . .
H62A H 0.382339 1.139443 0.386986 0.139 Uiso 1 1 calc R . . . .
H62B H 0.249900 1.173231 0.420459 0.139 Uiso 1 1 calc R . . . .
C22 C 0.4940(13) 1.1096(6) 0.6916(4) 0.127(3) Uani 1 1 d . . . . .
H22A H 0.484054 1.161393 0.723479 0.153 Uiso 1 1 calc R . . . .
H22B H 0.597103 1.109061 0.685933 0.153 Uiso 1 1 calc R . . . .
C59 C 0.2219(10) 0.4909(7) 0.5040(3) 0.110(3) Uani 1 1 d . . . . .
H59A H 0.135397 0.480594 0.478041 0.132 Uiso 1 1 calc R . . . .
H59B H 0.280292 0.555814 0.499442 0.132 Uiso 1 1 calc R . . . .
C7 C 0.9135(10) 0.5740(8) 0.6622(4) 0.115(3) Uani 1 1 d . . . . .
H7 H 0.999370 0.580627 0.640964 0.138 Uiso 1 1 calc R . . . .
C21 C 0.4228(13) 1.1253(10) 0.6365(6) 0.161(5) Uani 1 1 d . . . . .
H21A H 0.495216 1.134207 0.605833 0.193 Uiso 1 1 calc R . . . .
H21B H 0.383130 1.186264 0.643098 0.193 Uiso 1 1 calc R . . . .
C20 C 0.3051(18) 1.0428(10) 0.6149(4) 0.159(5) Uani 1 1 d . . . . .
H20A H 0.337292 0.999854 0.582606 0.191 Uiso 1 1 calc R . . . .
H20B H 0.220661 1.067375 0.601065 0.191 Uiso 1 1 calc R . . . .
C8 C 0.8227(12) 0.4713(9) 0.6757(5) 0.134(3) Uani 1 1 d . . . . .
H8A H 0.861219 0.418582 0.652433 0.161 Uiso 1 1 calc R . . . .
H8B H 0.838708 0.464324 0.717625 0.161 Uiso 1 1 calc R . . . .

loop_
_atom_site_aniso_label
_atom_site_aniso_U_11
_atom_site_aniso_U_22
_atom_site_aniso_U_33
_atom_site_aniso_U_23
_atom_site_aniso_U_13
_atom_site_aniso_U_12
Fe1 0.0433(4) 0.0646(5) 0.0589(4) 0.0212(3) -0.0001(3) 0.0065(3)
Cl2 0.0470(6) 0.0754(7) 0.0673(7) 0.0181(5) 0.0009(5) 0.0054(5)
Cl1 0.1084(11) 0.0805(9) 0.0663(8) 0.0266(6) -0.0166(7) 0.0146(8)
Cl00 0.237(4) 0.160(3) 0.178(3) 0.040(2) -0.034(3) -0.005(3)
Cl0A 0.243(4) 0.240(4) 0.126(2) 0.048(2) -0.012(2) -0.007(3)
N3 0.050(2) 0.068(2) 0.052(2) 0.0220(17) 0.0031(15) 0.0134(17)
N2 0.046(2) 0.087(3) 0.063(2) 0.030(2) 0.0037(17) 0.006(2)
N1 0.053(2) 0.073(3) 0.064(2) 0.023(2) -0.0050(18) -0.0033(18)
C41 0.051(2) 0.057(2) 0.051(2) 0.0136(19) 0.0038(18) 0.0138(19)
C43 0.053(2) 0.051(2) 0.051(2) 0.0124(18) 0.0016(18) 0.0059(18)
C50 0.050(2) 0.061(3) 0.055(2) 0.016(2) 0.0052(19) 0.015(2)
C11 0.051(3) 0.102(4) 0.055(3) 0.033(3) 0.010(2) 0.019(3)
C42 0.051(2) 0.061(3) 0.053(2) 0.017(2) 0.0049(18) 0.015(2)
C13 0.057(3) 0.059(3) 0.057(3) 0.016(2) -0.012(2) -0.002(2)
C15 0.070(3) 0.054(3) 0.072(3) 0.014(2) -0.010(2) 0.004(2)
C49 0.049(2) 0.065(3) 0.055(2) 0.017(2) 0.0009(19) 0.013(2)
C24 0.057(3) 0.073(3) 0.056(3) 0.014(2) -0.009(2) 0.002(2)
C40 0.057(3) 0.061(3) 0.057(3) 0.014(2) 0.004(2) 0.017(2)
C51 0.059(3) 0.067(3) 0.061(3) 0.009(2) -0.004(2) 0.018(2)
C12 0.059(3) 0.056(3) 0.065(3) 0.012(2) -0.004(2) 0.000(2)
C6 0.051(3) 0.115(5) 0.063(3) 0.033(3) 0.009(2) 0.026(3)
C39 0.060(3) 0.058(3) 0.070(3) 0.011(2) 0.005(2) 0.016(2)
C14 0.061(3) 0.060(3) 0.063(3) 0.013(2) -0.011(2) -0.004(2)
C48 0.061(3) 0.071(3) 0.058(3) 0.018(2) 0.003(2) 0.017(2)
C30 0.069(3) 0.053(2) 0.065(3) 0.019(2) -0.006(2) 0.004(2)
C38 0.065(3) 0.073(3) 0.059(3) 0.009(2) -0.003(2) 0.020(2)
C23 0.061(3) 0.063(3) 0.061(3) 0.013(2) -0.011(2) 0.004(2)
C16 0.083(4) 0.057(3) 0.070(3) 0.017(2) -0.010(3) 0.004(3)
C17 0.081(4) 0.063(3) 0.067(3) 0.022(2) -0.007(3) 0.002(3)
C37 0.064(3) 0.068(3) 0.056(3) 0.011(2) 0.001(2) 0.022(2)
C29 0.061(3) 0.069(3) 0.072(3) 0.011(2) -0.012(2) 0.002(2)
C52 0.068(3) 0.076(3) 0.084(4) 0.018(3) 0.009(3) 0.027(3)
C10 0.054(3) 0.089(3) 0.050(2) 0.025(2) 0.004(2) 0.021(2)
C28 0.064(3) 0.088(4) 0.077(4) -0.001(3) -0.015(3) 0.000(3)
C31 0.076(3) 0.069(3) 0.070(3) 0.019(2) -0.014(3) 0.013(3)
C46 0.070(3) 0.076(3) 0.058(3) 0.014(2) 0.010(2) -0.003(3)
C3 0.047(3) 0.100(4) 0.074(3) 0.035(3) -0.001(2) -0.002(3)
C47 0.080(4) 0.081(3) 0.056(3) 0.025(3) -0.004(2) 0.010(3)
C56 0.068(3) 0.066(3) 0.090(4) 0.005(3) -0.003(3) 0.006(3)
C32 0.096(4) 0.084(4) 0.064(3) 0.024(3) 0.000(3) 0.024(3)
C5 0.043(3) 0.147(6) 0.084(4) 0.055(4) 0.001(3) 0.004(3)
C57 0.076(3) 0.083(3) 0.053(3) 0.018(2) -0.005(2) 0.018(3)
C2 0.056(3) 0.084(4) 0.075(3) 0.030(3) -0.009(2) -0.009(3)
C36 0.094(4) 0.065(3) 0.080(4) 0.013(3) -0.011(3) 0.010(3)
C55 0.056(3) 0.066(3) 0.136(6) 0.023(3) 0.018(3) 0.016(2)
C25 0.068(3) 0.087(4) 0.088(4) -0.015(3) -0.011(3) 0.014(3)
C9 0.078(4) 0.116(5) 0.056(3) 0.013(3) 0.009(2) 0.046(3)
C33 0.098(5) 0.076(4) 0.076(4) 0.032(3) 0.010(3) 0.014(3)
C4 0.050(3) 0.104(5) 0.093(4) 0.040(4) 0.000(3) -0.007(3)
C35 0.069(3) 0.095(4) 0.073(3) 0.022(3) -0.004(3) -0.006(3)
C18 0.115(5) 0.073(3) 0.068(3) 0.026(3) 0.001(3) 0.014(3)
C58 0.084(4) 0.097(4) 0.069(3) 0.020(3) -0.012(3) 0.025(3)
C61 0.104(5) 0.095(4) 0.057(3) 0.013(3) 0.001(3) 0.026(4)
C44 0.084(4) 0.113(5) 0.068(3) 0.043(3) 0.022(3) 0.051(4)
C53 0.056(3) 0.094(4) 0.128(6) 0.020(4) 0.014(3) 0.031(3)
C1 0.081(4) 0.091(4) 0.110(5) 0.040(4) -0.014(4) -0.026(3)
C27 0.059(3) 0.119(5) 0.105(5) -0.009(4) -0.013(3) 0.011(4)
C45 0.089(4) 0.122(5) 0.082(4) 0.043(4) 0.038(3) 0.049(4)
C34 0.085(4) 0.094(4) 0.087(4) 0.024(3) 0.013(3) -0.008(3)
C26 0.063(4) 0.113(5) 0.140(7) -0.032(5) -0.011(4) 0.026(4)
C60 0.112(5) 0.114(5) 0.064(4) 0.016(3) -0.004(3) 0.021(4)
C54 0.045(3) 0.093(5) 0.201(9) 0.028(5) 0.017(4) 0.003(3)
C19 0.134(6) 0.088(4) 0.071(4) 0.019(3) -0.013(4) 0.027(4)
C62 0.148(7) 0.105(5) 0.104(6) 0.029(4) 0.049(5) 0.034(5)
C22 0.202(10) 0.083(4) 0.090(5) 0.036(4) 0.030(6) -0.006(5)
C59 0.133(7) 0.141(7) 0.066(4) 0.037(4) -0.013(4) 0.036(5)
C7 0.103(6) 0.139(7) 0.102(6) 0.030(5) 0.010(4) 0.009(5)
C21 0.152(9) 0.184(11) 0.184(11) 0.141(10) 0.037(8) 0.061(8)
C20 0.230(14) 0.168(10) 0.090(6) 0.046(6) -0.010(7) 0.043(10)
C8 0.140(8) 0.165(9) 0.110(7) 0.008(6) 0.004(6) 0.064(7)

loop_
_atom_type_symbol
_atom_type_description
_atom_type_scat_dispersion_real
_atom_type_scat_dispersion_imag
_atom_type_scat_source
C C 0.0181 0.0091 'International Tables Vol C Tables 4.2.6.8 and 6.1.1.4'
H H 0.0000 0.0000 'International Tables Vol C Tables 4.2.6.8 and 6.1.1.4'
Cl Cl 0.3639 0.7018 'International Tables Vol C Tables 4.2.6.8 and 6.1.1.4'
Fe Fe -1.1336 3.1974 'International Tables Vol C Tables 4.2.6.8 and 6.1.1.4'
N N 0.0311 0.0180 'International Tables Vol C Tables 4.2.6.8 and 6.1.1.4'

loop_
_geom_angle_atom_site_label_1
_geom_angle_atom_site_label_2
_geom_angle_atom_site_label_3
_geom_angle
_geom_angle_site_symmetry_1
_geom_angle_site_symmetry_3
_geom_angle_publ_flag
Cl2 Fe1 Cl1 112.50(6) . . ?
N3 Fe1 Cl2 100.56(10) . . ?
N3 Fe1 Cl1 100.28(10) . . ?
N3 Fe1 N1 142.05(15) . . ?
N2 Fe1 Cl2 151.58(12) . . ?
N2 Fe1 Cl1 95.92(12) . . ?
N2 Fe1 N3 72.81(17) . . ?
N2 Fe1 N1 73.80(18) . . ?
N1 Fe1 Cl2 100.20(12) . . ?
N1 Fe1 Cl1 100.59(11) . . ?
C50 N3 Fe1 123.4(3) . . ?
C10 N3 Fe1 115.4(3) . . ?
C10 N3 C50 120.7(4) . . ?
C11 N2 Fe1 120.0(4) . . ?
C11 N2 C3 120.2(4) . . ?
C3 N2 Fe1 119.6(4) . . ?
C12 N1 Fe1 125.5(3) . . ?
C2 N1 Fe1 114.8(4) . . ?
C2 N1 C12 119.3(5) . . ?
C50 C41 C42 118.7(4) . . ?
C40 C41 C50 118.7(4) . . ?
C40 C41 C42 122.6(4) . . ?
C48 C43 C42 122.5(4) . . ?
C44 C43 C42 119.6(4) . . ?
C44 C43 C48 117.8(4) . . ?
C41 C50 N3 117.2(4) . . ?
C37 C50 N3 120.8(4) . . ?
C37 C50 C41 121.9(5) . . ?
N2 C11 C6 121.0(6) . . ?
N2 C11 C10 113.8(4) . . ?
C6 C11 C10 125.0(5) . . ?
C43 C42 C41 113.3(4) . . ?
C49 C42 C41 111.3(4) . . ?
C49 C42 C43 112.6(4) . . ?
C12 C13 C23 118.8(5) . . ?
C14 C13 C12 119.1(4) . . ?
C14 C13 C23 122.0(4) . . ?
C14 C15 C36 121.1(5) . . ?
C16 C15 C14 117.4(5) . . ?
C16 C15 C36 121.5(5) . . ?
C51 C49 C42 121.6(4) . . ?
C51 C49 C55 117.6(4) . . ?
C55 C49 C42 120.8(4) . . ?
C29 C24 C23 122.1(5) . . ?
C25 C24 C23 119.8(5) . . ?
C25 C24 C29 118.1(5) . . ?
C41 C40 C39 121.5(4) . . ?
C49 C51 C52 121.1(5) . . ?
C13 C12 N1 118.2(4) . . ?
C13 C12 C17 120.1(5) . . ?
C17 C12 N1 121.7(5) . . ?
C11 C6 C5 118.5(6) . . ?
C7 C6 C11 121.3(7) . . ?
C7 C6 C5 120.2(6) . . ?
C40 C39 C38 118.5(5) . . ?
C40 C39 C56 121.8(5) . . ?
C38 C39 C56 119.7(5) . . ?
C13 C14 C15 121.8(5) . . ?
C43 C48 C47 120.4(5) . . ?
C31 C30 C23 123.3(5) . . ?
C35 C30 C23 119.4(5) . . ?
C35 C30 C31 117.3(5) . . ?
C37 C38 C39 122.3(5) . . ?
C24 C23 C13 111.3(4) . . ?
C24 C23 C30 112.8(4) . . ?
C30 C23 C13 113.2(4) . . ?
C17 C16 C15 123.3(5) . . ?
C12 C17 C18 121.1(5) . . ?
C16 C17 C12 118.3(5) . . ?
C16 C17 C18 120.6(5) . . ?
C50 C37 C38 117.0(4) . . ?
C50 C37 C57 123.9(5) . . ?
C38 C37 C57 119.1(5) . . ?
C28 C29 C24 120.6(5) . . ?
C53 C52 C51 120.7(5) . . ?
N3 C10 C11 115.1(5) . . ?
N3 C10 C9 126.9(5) . . ?
C11 C10 C9 118.0(5) . . ?
C27 C28 C29 120.4(6) . . ?
C32 C31 C30 120.8(6) . . ?
C47 C46 C45 118.2(5) . . ?
N2 C3 C2 114.0(4) . . ?
N2 C3 C4 121.7(6) . . ?
C4 C3 C2 124.3(6) . . ?
C46 C47 C48 121.2(5) . . ?
C33 C32 C31 121.2(6) . . ?
C4 C5 C6 120.4(5) . . ?
C37 C57 C58 115.8(5) . . ?
C37 C57 C61 114.8(5) . . ?
C58 C57 C61 102.8(5) . . ?
N1 C2 C3 116.4(5) . . ?
N1 C2 C1 125.1(6) . . ?
C3 C2 C1 118.5(5) . . ?
C54 C55 C49 121.2(6) . . ?
C24 C25 C26 121.3(6) . . ?
C10 C9 C8 108.3(6) . . ?
C32 C33 C34 120.1(6) . . ?
C5 C4 C3 118.1(6) . . ?
C30 C35 C34 121.0(6) . . ?
C17 C18 C19 113.9(6) . . ?
C17 C18 C22 114.5(6) . . ?
C19 C18 C22 102.5(6) . . ?
C59 C58 C57 103.3(5) . . ?
C60 C61 C57 104.8(5) . . ?
C43 C44 C45 121.6(5) . . ?
C52 C53 C54 119.2(5) . . ?
C28 C27 C26 118.6(6) . . ?
C46 C45 C44 120.8(5) . . ?
C33 C34 C35 119.6(7) . . ?
C25 C26 C27 120.9(6) . . ?
C59 C60 C61 106.9(5) . . ?
C53 C54 C55 120.3(6) . . ?
C20 C19 C18 107.7(9) . . ?
Cl0A C62 Cl00 115.0(5) . . ?
C21 C22 C18 104.1(9) . . ?
C60 C59 C58 106.1(5) . . ?
C6 C7 C8 112.2(7) . . ?
C22 C21 C20 113.1(8) . . ?
C21 C20 C19 103.5(8) . . ?
C9 C8 C7 116.5(8) . . ?

loop_
_geom_bond_atom_site_label_1
_geom_bond_atom_site_label_2
_geom_bond_distance
_geom_bond_site_symmetry_2
_geom_bond_publ_flag
Fe1 Cl2 2.2569(13) . ?
Fe1 Cl1 2.3075(15) . ?
Fe1 N3 2.229(4) . ?
Fe1 N2 2.074(4) . ?
Fe1 N1 2.241(5) . ?
Cl00 C62 1.760(10) . ?
Cl0A C62 1.594(10) . ?
N3 C50 1.443(6) . ?
N3 C10 1.293(6) . ?
N2 C11 1.339(7) . ?
N2 C3 1.357(8) . ?
N1 C12 1.436(7) . ?
N1 C2 1.294(7) . ?
C41 C50 1.415(6) . ?
C41 C42 1.537(7) . ?
C41 C40 1.374(7) . ?
C43 C42 1.532(6) . ?
C43 C48 1.379(6) . ?
C43 C44 1.358(7) . ?
C50 C37 1.394(7) . ?
C11 C6 1.391(7) . ?
C11 C10 1.467(8) . ?
C42 C49 1.514(6) . ?
C13 C12 1.401(7) . ?
C13 C14 1.387(7) . ?
C13 C23 1.540(7) . ?
C15 C14 1.398(7) . ?
C15 C16 1.390(8) . ?
C15 C36 1.491(8) . ?
C49 C51 1.381(7) . ?
C49 C55 1.384(8) . ?
C24 C23 1.522(7) . ?
C24 C29 1.394(8) . ?
C24 C25 1.352(8) . ?
C40 C39 1.391(7) . ?
C51 C52 1.392(7) . ?
C12 C17 1.416(7) . ?
C6 C5 1.407(10) . ?
C6 C7 1.354(11) . ?
C39 C38 1.400(7) . ?
C39 C56 1.516(8) . ?
C48 C47 1.389(7) . ?
C30 C23 1.531(7) . ?
C30 C31 1.399(7) . ?
C30 C35 1.388(8) . ?
C38 C37 1.400(8) . ?
C16 C17 1.369(8) . ?
C17 C18 1.515(8) . ?
C37 C57 1.510(7) . ?
C29 C28 1.378(8) . ?
C52 C53 1.354(9) . ?
C10 C9 1.484(8) . ?
C28 C27 1.362(9) . ?
C31 C32 1.371(8) . ?
C46 C47 1.359(8) . ?
C46 C45 1.368(8) . ?
C3 C2 1.464(9) . ?
C3 C4 1.397(8) . ?
C32 C33 1.355(9) . ?
C5 C4 1.368(10) . ?
C57 C58 1.525(8) . ?
C57 C61 1.534(8) . ?
C2 C1 1.525(9) . ?
C55 C54 1.383(8) . ?
C25 C26 1.367(9) . ?
C9 C8 1.544(12) . ?
C33 C34 1.367(10) . ?
C35 C34 1.399(9) . ?
C18 C19 1.529(10) . ?
C18 C22 1.566(9) . ?
C58 C59 1.518(9) . ?
C61 C60 1.532(9) . ?
C44 C45 1.375(8) . ?
C53 C54 1.381(10) . ?
C27 C26 1.378(11) . ?
C60 C59 1.505(11) . ?
C19 C20 1.460(12) . ?
C22 C21 1.455(14) . ?
C7 C8 1.565(14) . ?
C21 C20 1.460(17) . ?
